data_2103917
loop_
_publ_author_name
'Arakcheeva, Alla'
'Chapuis, Gervais'
'Birkedal, Henrik'
'Pattison, Phil'
'Grinevitch, Vladimir'

_publ_section_title
;
 The commensurate composite \s-structure of \b-tantalum
;
_journal_issue 3
_journal_name_full 'Acta Crystallographica Section B'
_journal_page_first 324
_journal_page_last 336
_journal_paper_doi 10.1107/S0108768103009005
_journal_volume 59
_journal_year 2003
_chemical_formula_sum Ta
_chemical_formula_weight 5428.4
_chemical_name_systematic ' ?'
_space_group_IT_number 113
_symmetry_cell_setting tetragonal
_symmetry_space_group_name_Hall 'P -4 2ab'
_symmetry_space_group_name_H-M 'P -4 21 m'
_cell_angle_alpha 90
_cell_angle_beta 90
_cell_angle_gamma 90
_cell_formula_units_Z 30
_cell_length_a 10.2010(10)
_cell_length_b 10.2010(10)
_cell_length_c 5.3075(5)
_cell_volume 552.30(9)
_computing_publication_material '(Jana2000; Petricek and Dusek, 2000)'
_computing_structure_refinement '(Jana2000; Petricek and Dusek, 2000)'
_diffrn_measurement_device_type 'Oxford Instruments CCD'
_diffrn_radiation_type 'Mo K\a'
_diffrn_radiation_wavelength 0.71073
_diffrn_reflns_av_R_equivalents 0.0944
_diffrn_reflns_av_sigmaI/netI 0.0162
_diffrn_reflns_limit_h_max 13
_diffrn_reflns_limit_h_min -13
_diffrn_reflns_limit_k_max 13
_diffrn_reflns_limit_k_min -11
_diffrn_reflns_limit_l_max 6
_diffrn_reflns_limit_l_min -6
_diffrn_reflns_number 5271
_diffrn_reflns_theta_max 28.06
_diffrn_reflns_theta_min 3.84
_exptl_absorpt_coefficient_mu 147.747
_exptl_absorpt_correction_T_max 0.050
_exptl_absorpt_correction_T_min 0.028
_exptl_absorpt_correction_type sphere
_exptl_absorpt_process_details '(Jana2000; Petricek and Dusek, 2000)'
_exptl_crystal_density_diffrn 16.316(3)
_exptl_crystal_F_000 2190
_refine_diff_density_max 24.22
_refine_diff_density_min -11.35
_refine_ls_extinction_coef 0.000648
_refine_ls_extinction_method 'B-C type 1 Gaussian isotropic (Becker & Coppens, 1974)'
_refine_ls_goodness_of_fit_ref 3.93
_refine_ls_number_parameters 24
_refine_ls_number_reflns 474
_refine_ls_R_factor_all 0.0582
_refine_ls_R_factor_gt 0.0582
_refine_ls_shift/su_max 0.0008
_refine_ls_shift/su_mean 0.0003
_refine_ls_structure_factor_coef F
_refine_ls_weighting_details w=1/\s^2^(F)
_refine_ls_weighting_scheme sigma
_refine_ls_wR_factor_gt 0.0403
_refine_ls_wR_factor_ref 0.0403
_reflns_number_gt 474
_reflns_number_total 683
_reflns_threshold_expression I>3\s(I)
_cod_data_source_file sn0032.cif
_cod_data_source_block I
_cod_depositor_comments
;
The following automatic conversions were performed:
'_exptl_absorpt_correction_type' value 'Sphere' changed to 'sphere'
according to '/home/saulius/struct/CIF-dictionaries/cif_core.dic'
dictionary named 'cif_core.dic' version 2.4.1 from 2010-06-29.

Automatic conversion script
Id: cif_fix_enum 1527 2010-12-29 10:47:43Z saulius 
;
_cod_original_sg_symbol_H-M P-421m
_cod_database_code 2103917
_cod_database_fobs_code 2103917

loop_
_symmetry_equiv_pos_site_id
_symmetry_equiv_pos_as_xyz
1 x,y,z
2 y,-x,-z
3 1/2+x,1/2-y,-z
4 -x,-y,z
5 1/2-y,1/2-x,z
6 -y,x,-z
7 1/2-x,1/2+y,-z
8 1/2+y,1/2+x,z

loop_
_atom_site_label
_atom_site_fract_x
_atom_site_fract_y
_atom_site_fract_z
_atom_site_U_iso_or_equiv
_atom_site_adp_type
_atom_site_calc_flag
_atom_site_occupancy
_atom_site_type_symbol
Ta1 0.5 0 0.247 0.0050(15) Uani d 1 Ta
Ta2 0.7611(3) 0.0674(3) 0.2463 0.005 Uani d 1 Ta
Ta3 0.0343(3) 0.1286(3) 0.2415 0.0041(9) Uani d 1 Ta
Ta4 0.1043(3) -0.6043(3) 0.245 0.0046(10) Uani d 1 Ta
Ta5 0.81862(16) 0.31863(16) 0 0.0058(5) Uani d 1 Ta
Ta6 0.81862(16) 0.31863(16) 0.5 0.0058(5) Uani d 1 Ta

loop_
_atom_site_aniso_label
_atom_site_aniso_U_11
_atom_site_aniso_U_22
_atom_site_aniso_U_33
_atom_site_aniso_U_12
_atom_site_aniso_U_13
_atom_site_aniso_U_23
_atom_site_aniso_type_symbol
Ta1 0.0069(19) 0.0069(19) 0.001(4) 0.001(2) 0 0 Ta
Ta2 0.005588 0.007159 0.002218 0.000216 -0.00034 -0.003739 Ta
Ta3 0.0078(14) 0.0037(15) 0.0007(17) -0.0015(10) 0.000(5) -0.001(5) Ta
Ta4 0.0066(14) 0.0066(14) 0.001(2) -0.0002(17) 0.001(6) -0.001(6) Ta
Ta5 0.0076(6) 0.0076(6) 0.0022(11) 0.0022(14) 0 0 Ta
Ta6 0.0076(6) 0.0076(6) 0.0022(11) 0.0022(14) 0 0 Ta

loop_
_atom_type_symbol
_atom_type_scat_dispersion_real
_atom_type_scat_dispersion_imag
_atom_type_scat_source
Ta -0.705 6.523 'International Tables Vol C Tables  4.2.6.8 and 6.1.1.1'

loop_
_geom_bond_atom_site_label_1
_geom_bond_atom_site_label_2
_geom_bond_site_symmetry_2
_geom_bond_distance
_geom_bond_publ_flag
Ta1 Ta1 1_554 5.3075 yes
Ta1 Ta1 1_556 5.3075 yes
Ta1 Ta2 1_554 5.9813(15) yes
Ta1 Ta2 . 2.751(3) yes
Ta1 Ta2 1_556 5.9747(15) yes
Ta1 Ta2 2_565 5.680(3) yes
Ta1 Ta2 2_566 5.713(3) yes
Ta1 Ta2 3_455 5.680(3) yes
Ta1 Ta2 3_456 5.713(3) yes
Ta1 Ta2 4_654 5.9813(15) yes
Ta1 Ta2 4_655 2.751(3) yes
Ta1 Ta2 4_656 5.9747(15) yes
Ta1 Ta2 5_554 5.9813(15) yes
Ta1 Ta2 5_555 2.751(3) yes
Ta1 Ta2 5_556 5.9747(15) yes
Ta1 Ta2 6_645 5.680(3) yes
Ta1 Ta2 6_646 5.713(3) yes
Ta1 Ta2 7_645 5.680(3) yes
Ta1 Ta2 7_646 5.713(3) yes
Ta1 Ta2 8_544 5.9813(15) yes
Ta1 Ta2 8_545 2.751(3) yes
Ta1 Ta2 8_546 5.9747(15) yes
Ta1 Ta3 . 4.929(3) yes
Ta1 Ta3 1_655 5.606(3) yes
Ta1 Ta3 2_555 4.604(3) yes
Ta1 Ta3 2_556 4.674(3) yes
Ta1 Ta3 3_555 4.604(3) yes
Ta1 Ta3 3_556 4.674(3) yes
Ta1 Ta3 4_555 5.606(3) yes
Ta1 Ta3 4_655 4.929(3) yes
Ta1 Ta3 5_545 5.606(3) yes
Ta1 Ta3 5_555 4.929(3) yes
Ta1 Ta3 6_655 4.604(3) yes
Ta1 Ta3 6_656 4.674(3) yes
Ta1 Ta3 7_545 4.604(3) yes
Ta1 Ta3 7_546 4.674(3) yes
Ta1 Ta3 8_545 4.929(3) yes
Ta1 Ta3 8_555 5.606(3) yes
Ta1 Ta4 1_565 5.708(3) yes
Ta1 Ta4 2_655 3.0141(16) yes
Ta1 Ta4 2_656 3.0875(16) yes
Ta1 Ta4 3_545 3.0141(16) yes
Ta1 Ta4 3_546 3.0875(16) yes
Ta1 Ta4 4_645 5.708(3) yes
Ta1 Ta5 . 4.7799(15) yes
Ta1 Ta5 2_565 2.9267(14) yes
Ta1 Ta5 2_566 4.7768(9) yes
Ta1 Ta5 4_655 4.7799(15) yes
Ta1 Ta5 6_645 2.9267(14) yes
Ta1 Ta5 6_646 4.7768(9) yes
Ta1 Ta6 . 4.7887(15) yes
Ta1 Ta6 2_565 4.7504(9) yes
Ta1 Ta6 2_566 2.9409(14) yes
Ta1 Ta6 4_655 4.7887(15) yes
Ta1 Ta6 6_645 4.7504(9) yes
Ta1 Ta6 6_646 2.9409(14) yes
Ta2 Ta2 1_554 5.3075 yes
Ta2 Ta2 1_556 5.3075 yes
Ta2 Ta2 2_665 4.434(4) yes
Ta2 Ta2 2_666 4.481(4) yes
Ta2 Ta2 4_655 5.502(5) yes
Ta2 Ta2 4_755 5.065(5) yes
Ta2 Ta2 5_555 4.740(5) yes
Ta2 Ta2 6_645 4.434(4) yes
Ta2 Ta2 6_646 4.481(4) yes
Ta2 Ta2 7_645 5.736(4) yes
Ta2 Ta2 7_646 5.772(4) yes
Ta2 Ta2 7_655 5.736(4) yes
Ta2 Ta2 7_656 5.772(4) yes
Ta2 Ta2 8_544 5.998(2) yes
Ta2 Ta2 8_545 2.794(5) yes
Ta2 Ta2 8_546 5.998(2) yes
Ta2 Ta3 1_655 2.856(5) yes
Ta2 Ta3 2_655 4.673(4) yes
Ta2 Ta3 2_656 4.746(4) yes
Ta2 Ta3 3_555 4.655(4) yes
Ta2 Ta3 3_556 4.728(4) yes
Ta2 Ta3 4_655 2.891(5) yes
Ta2 Ta3 5_555 5.684(5) yes
Ta2 Ta3 6_655 2.8433(19) yes
Ta2 Ta3 6_656 2.9612(19) yes
Ta2 Ta3 7_545 5.985(4) yes
Ta2 Ta3 8_545 5.604(5) yes
Ta2 Ta3 8_555 4.951(5) yes
Ta2 Ta4 1_665 4.845(5) yes
Ta2 Ta4 2_655 4.875(4) yes
Ta2 Ta4 2_656 4.925(4) yes
Ta2 Ta4 3_545 3.082(2) yes
Ta2 Ta4 3_546 3.160(2) yes
Ta2 Ta4 4_645 4.920(5) yes
Ta2 Ta4 4_655 5.646(5) yes
Ta2 Ta5 . 2.936(3) yes
Ta2 Ta5 1_556 4.786(2) yes
Ta2 Ta5 2_565 4.841(3) yes
Ta2 Ta5 2_665 5.950(4) yes
Ta2 Ta5 4_755 5.967(4) yes
Ta2 Ta5 6_645 2.969(3) yes
Ta2 Ta5 6_646 4.807(2) yes
Ta2 Ta6 1_554 4.754(2) yes
Ta2 Ta6 . 2.953(3) yes
Ta2 Ta6 2_566 4.851(3) yes
Ta2 Ta6 2_666 5.959(4) yes
Ta2 Ta6 4_755 5.975(4) yes
Ta2 Ta6 6_645 4.774(2) yes
Ta2 Ta6 6_646 2.986(3) yes
Ta3 Ta3 1_554 5.3075 yes
Ta3 Ta3 1_556 5.3075 yes
Ta3 Ta3 2_555 3.203(3) yes
Ta3 Ta3 2_556 3.349(3) yes
Ta3 Ta3 4_554 5.962(2) yes
Ta3 Ta3 4_555 2.716(5) yes
Ta3 Ta3 4_556 5.962(2) yes
Ta3 Ta3 5_555 4.863(5) yes
Ta3 Ta3 6_555 3.203(3) yes
Ta3 Ta3 6_556 3.349(3) yes
Ta3 Ta3 8_455 5.852(5) yes
Ta3 Ta4 1_564 5.992(2) yes
Ta3 Ta4 1_565 2.816(5) yes
Ta3 Ta4 2_655 5.090(4) yes
Ta3 Ta4 2_656 5.164(4) yes
Ta3 Ta4 3_445 5.096(4) yes
Ta3 Ta4 3_446 5.170(4) yes
Ta3 Ta4 4_545 5.532(5) yes
Ta3 Ta4 4_555 5.054(5) yes
Ta3 Ta5 1_455 3.200(3) yes
Ta3 Ta5 1_456 4.980(2) yes
Ta3 Ta5 2_565 3.216(3) yes
Ta3 Ta5 2_566 4.991(2) yes
Ta3 Ta5 4_655 4.971(4) yes
Ta3 Ta5 4_665 5.974(4) yes
Ta3 Ta5 6_545 4.960(4) yes
Ta3 Ta6 1_454 4.908(2) yes
Ta3 Ta6 1_455 3.237(3) yes
Ta3 Ta6 2_565 4.918(2) yes
Ta3 Ta6 2_566 3.253(3) yes
Ta3 Ta6 4_655 4.995(4) yes
Ta3 Ta6 4_665 5.994(4) yes
Ta3 Ta6 6_546 4.984(4) yes
Ta4 Ta4 1_554 5.3075 yes
Ta4 Ta4 1_556 5.3075 yes
Ta4 Ta4 4_545 3.010(5) yes
Ta4 Ta5 1_445 3.287(3) yes
Ta4 Ta5 1_446 5.017(2) yes
Ta4 Ta5 2_555 3.354(3) yes
Ta4 Ta5 2_556 5.061(2) yes
Ta4 Ta5 4_655 3.287(3) yes
Ta4 Ta5 4_656 5.017(2) yes
Ta4 Ta6 1_444 4.975(2) yes
Ta4 Ta6 1_445 3.308(3) yes
Ta4 Ta6 2_555 5.019(2) yes
Ta4 Ta6 2_556 3.375(3) yes
Ta4 Ta6 4_654 4.975(2) yes
Ta4 Ta6 4_655 3.308(3) yes
Ta5 Ta5 1_554 5.3075 yes
Ta5 Ta5 1_556 5.3075 yes
Ta5 Ta5 2_565 5.289(2) yes
Ta5 Ta5 2_665 5.289(2) yes
Ta5 Ta5 4_765 5.233(2) yes
Ta5 Ta5 6_645 5.289(2) yes
Ta5 Ta5 6_655 5.289(2) yes
Ta5 Ta6 1_554 2.6537 yes
Ta5 Ta6 . 2.6537 yes
Ta5 Ta6 2_565 5.918(2) yes
Ta5 Ta6 2_566 5.918(2) yes
Ta5 Ta6 2_665 5.918(2) yes
Ta5 Ta6 2_666 5.918(2) yes
Ta5 Ta6 4_764 5.868(2) yes
Ta5 Ta6 4_765 5.868(2) yes
Ta5 Ta6 6_645 5.918(2) yes
Ta5 Ta6 6_646 5.918(2) yes
Ta5 Ta6 6_655 5.918(2) yes
Ta5 Ta6 6_656 5.918(2) yes
Ta6 Ta6 1_554 5.3075 yes
Ta6 Ta6 1_556 5.3075 yes
Ta6 Ta6 2_566 5.289(2) yes
Ta6 Ta6 2_666 5.289(2) yes
Ta6 Ta6 4_765 5.233(2) yes
Ta6 Ta6 6_646 5.289(2) yes
Ta6 Ta6 6_656 5.289(2) yes

loop_
_cod_related_entry_id
_cod_related_entry_database
_cod_related_entry_code
1 ChemSpider 22395
